data_4082609
loop_
_publ_author_name
'Procacci, Barbara'
'Blagg, Robin J.'
'Perutz, Robin N.'
'Rend\'on, Nuria'
'Whitwood, Adrian C.'

_publ_section_title
;
 Photochemical Reactions of Fluorinated Pyridines at Half-Sandwich Rhodium
 Complexes: Competing Pathways of Reaction.
;
_journal_issue 1
_journal_name_full Organometallics
_journal_page_first 45
_journal_page_last 52
_journal_paper_doi 10.1021/om400552r
_journal_volume 33
_journal_year 2014
_chemical_formula_moiety 'C13 H15 F4 N P Rh'
_chemical_formula_sum 'C13 H15 F4 N P Rh'
_chemical_formula_weight 395.14
_chemical_name_systematic
;
 ? 
;
_space_group_crystal_system monoclinic
_space_group_IT_number 14
_space_group_name_Hall '-P 2yn'
_space_group_name_H-M_alt 'P 1 21/n 1'
_symmetry_space_group_name_Hall '-P 2yn'
_symmetry_space_group_name_H-M 'P 1 21/n 1'
_atom_sites_solution_hydrogens geom
_atom_sites_solution_primary iterative
_atom_sites_solution_secondary difmap
_audit_creation_date 2013-05-23
_audit_creation_method
;
  Olex2 1.2
  (compiled Apr 23 2013 17:59:47, GUI svn.r4466)
;
_cell_angle_alpha 90.00
_cell_angle_beta 106.8831(13)
_cell_angle_gamma 90.00
_cell_formula_units_Z 4
_cell_length_a 10.54836(14)
_cell_length_b 8.63903(11)
_cell_length_c 16.43266(19)
_cell_measurement_reflns_used 7655
_cell_measurement_temperature 110.00(10)
_cell_measurement_theta_max 32.1428
_cell_measurement_theta_min 3.0975
_cell_volume 1432.93(3)
_computing_cell_refinement
;
CrysAlisPro, Agilent Technologies,
Version 1.171.36.21 (release 14-08-2012 CrysAlis171 .NET)
(compiled Sep 14 2012,17:21:16)
;
_computing_data_collection
;
CrysAlisPro, Agilent Technologies,
Version 1.171.36.21 (release 14-08-2012 CrysAlis171 .NET)
(compiled Sep 14 2012,17:21:16)
;
_computing_data_reduction
;
CrysAlisPro, Agilent Technologies,
Version 1.171.36.21 (release 14-08-2012 CrysAlis171 .NET)
(compiled Sep 14 2012,17:21:16)
;
_computing_molecular_graphics
;
O. V. Dolomanov, L. J. Bourhis, R. J. Gildea, J. A. K. Howard and H. Puschmann,
OLEX2: a complete structure solution, refinement and analysis program.
J. Appl. Cryst. (2009). 42, 339-341.
;
_computing_publication_material
;
O. V. Dolomanov, L. J. Bourhis, R. J. Gildea, J. A. K. Howard and H. Puschmann,
OLEX2: a complete structure solution, refinement and analysis program.
J. Appl. Cryst. (2009). 42, 339-341.
;
_computing_structure_refinement
;
SHELXL, G.M. Sheldrick, Acta Cryst.
(2008). A64, 112-122
;
_computing_structure_solution 'SUPERFLIP, J. Appl. Cryst. (2007) 40, 786-790'
_diffrn_ambient_temperature 110.00(10)
_diffrn_detector_area_resol_mean 16.1450
_diffrn_measured_fraction_theta_full 0.9980
_diffrn_measured_fraction_theta_max 0.9821
_diffrn_measurement_details
;
  1 omega -100.00  -62.00   1.0000   10.0000
omega____ theta____ kappa____ phi______ frames
    -      -25.1672 -178.0000   60.0000 38

  2 omega  -21.00   88.00   1.0000   10.0000
omega____ theta____ kappa____ phi______ frames
    -       26.5735    0.0000   60.0000 109

  3 omega  -17.00   76.00   1.0000   10.0000
omega____ theta____ kappa____ phi______ frames
    -       26.5735   19.0000  150.0000 93

  4 omega  -94.00  -49.00   1.0000   10.0000
omega____ theta____ kappa____ phi______ frames
    -      -25.1672  -57.0000 -120.0000 45

  5 omega  -46.00   71.00   1.0000   10.0000
omega____ theta____ kappa____ phi______ frames
    -       26.5735  -19.0000  -60.0000 117
;
_diffrn_measurement_device_type 'SuperNova, Single source at offset), Eos'
_diffrn_measurement_method '\w scans'
_diffrn_orient_matrix_UB_11 0.0317509000
_diffrn_orient_matrix_UB_12 0.0371529000
_diffrn_orient_matrix_UB_13 0.0391376000
_diffrn_orient_matrix_UB_21 -0.0526944000
_diffrn_orient_matrix_UB_22 -0.0225944000
_diffrn_orient_matrix_UB_23 0.0161601000
_diffrn_orient_matrix_UB_31 0.0339500000
_diffrn_orient_matrix_UB_32 -0.0696314000
_diffrn_orient_matrix_UB_33 0.0155617000
_diffrn_radiation_monochromator mirror
_diffrn_radiation_type 'Mo K\a'
_diffrn_radiation_wavelength 0.7107
_diffrn_reflns_av_R_equivalents 0.0248
_diffrn_reflns_av_unetI/netI 0.0303
_diffrn_reflns_limit_h_max 15
_diffrn_reflns_limit_h_min -15
_diffrn_reflns_limit_k_max 11
_diffrn_reflns_limit_k_min -12
_diffrn_reflns_limit_l_max 23
_diffrn_reflns_limit_l_min -23
_diffrn_reflns_number 13834
_diffrn_reflns_theta_full 25.00
_diffrn_reflns_theta_max 32.22
_diffrn_reflns_theta_min 3.10
_diffrn_source 'SuperNova (Mo) X-ray Source'
_exptl_absorpt_coefficient_mu 1.336
_exptl_absorpt_correction_T_max 0.906
_exptl_absorpt_correction_T_min 0.762
_exptl_absorpt_correction_type analytical
_exptl_absorpt_process_details
;
CrysAlisPro, Agilent Technologies,
Version 1.171.36.21 (release 14-08-2012 CrysAlis171 .NET)
(compiled Sep 14 2012,17:21:16)
Analytical numeric absorption correction using a multifaceted crystal
            model based on expressions derived by R.C. Clark & J.S. Reid.
(Clark, R. C. & Reid, J. S. (1995). Acta Cryst. A51, 887-897)
;
_exptl_crystal_colour 'dark yellow'
_exptl_crystal_colour_modifier dark
_exptl_crystal_colour_primary yellow
_exptl_crystal_density_diffrn 1.832
_exptl_crystal_density_method 'not measured'
_exptl_crystal_description block
_exptl_crystal_F_000 784
_exptl_crystal_recrystallization_method 'slow evaporation of hexane/benzene'
_exptl_crystal_size_max 0.3359
_exptl_crystal_size_mid 0.2592
_exptl_crystal_size_min 0.1033
_refine_diff_density_max 1.579
_refine_diff_density_min -0.727
_refine_diff_density_rms 0.093
_refine_ls_extinction_method none
_refine_ls_goodness_of_fit_ref 1.064
_refine_ls_hydrogen_treatment mixed
_refine_ls_matrix_type full
_refine_ls_number_parameters 188
_refine_ls_number_reflns 4625
_refine_ls_number_restraints 0
_refine_ls_restrained_S_all 1.064
_refine_ls_R_factor_all 0.0323
_refine_ls_R_factor_gt 0.0255
_refine_ls_shift/su_max 0.001
_refine_ls_shift/su_mean 0.000
_refine_ls_structure_factor_coef Fsqd
_refine_ls_weighting_details 'calc w=1/[\s^2^(Fo^2^)+(0.0222P)^2^+0.9744P] where P=(Fo^2^+2Fc^2^)/3'
_refine_ls_weighting_scheme calc
_refine_ls_wR_factor_gt 0.0560
_refine_ls_wR_factor_ref 0.0601
_reflns_number_gt 4007
_reflns_number_total 4625
_reflns_threshold_expression >2sigma(I)
_cod_data_source_file om400552r_si_002.cif
_cod_data_source_block rnp1310
_cod_database_code 4082609
_chemical_oxdiff_formula 'C13 H15 F4 N1 P1 Rh1'
_chemical_oxdiff_usercomment 'Barbara's CpRh9PMe3)(H)(C5F4N)'
_reflns_odcompleteness_completeness 99.80
_reflns_odcompleteness_iscentric 1
_reflns_odcompleteness_theta 30.01
_olex2_refinement_description
;
1. Fixed Uiso
 At 1.2 times of:
  All C(H) groups
 At 1.5 times of:
  All C(H,H,H) groups
2.a Ternary CH refined with riding coordinates:
 C13(H13), C12(H12), C11(H11), C10(H10), C9(H9)
2.b Idealised Me refined as rotating group:
 C8(H8A,H8B,H8C), C7(H7A,H7B,H7C), C6(H6A,H6B,H6C)
;

loop_
_space_group_symop_id
_space_group_symop_operation_xyz
1 'x, y, z'
2 '-x+1/2, y+1/2, -z+1/2'
3 '-x, -y, -z'
4 'x-1/2, -y-1/2, z-1/2'

loop_
_atom_site_label
_atom_site_type_symbol
_atom_site_fract_x
_atom_site_fract_y
_atom_site_fract_z
_atom_site_U_iso_or_equiv
_atom_site_adp_type
_atom_site_occupancy
_atom_site_symmetry_multiplicity
_atom_site_calc_flag
_atom_site_refinement_flags
C13 C 0.5553(2) 0.4144(3) 0.28341(13) 0.0249(4) Uani 1 1 d .
H13 H 0.5184 0.3272 0.3095 0.030 Uiso 1 1 calc R
C12 C 0.5856(2) 0.4093(3) 0.20451(14) 0.0292(5) Uani 1 1 d .
H12 H 0.5714 0.3186 0.1651 0.035 Uiso 1 1 calc R
C11 C 0.6439(2) 0.5485(3) 0.19355(15) 0.0345(6) Uani 1 1 d .
H11 H 0.6802 0.5753 0.1455 0.041 Uiso 1 1 calc R
C10 C 0.6492(2) 0.6439(3) 0.26569(16) 0.0324(5) Uani 1 1 d .
H10 H 0.6930 0.7474 0.2779 0.039 Uiso 1 1 calc R
C9 C 0.5973(2) 0.5576(3) 0.32152(13) 0.0268(4) Uani 1 1 d .
H9 H 0.5966 0.5900 0.3798 0.032 Uiso 1 1 calc R
C8 C 0.3598(2) 0.7388(3) -0.00144(12) 0.0245(4) Uani 1 1 d .
H8A H 0.2851 0.6670 -0.0208 0.037 Uiso 1 1 calc R
H8B H 0.4412 0.6880 -0.0048 0.037 Uiso 1 1 calc R
H8C H 0.3433 0.8310 -0.0377 0.037 Uiso 1 1 calc R
C7 C 0.4968(2) 0.9519(3) 0.12590(14) 0.0264(4) Uani 1 1 d .
H7A H 0.4624 1.0348 0.0847 0.040 Uiso 1 1 calc R
H7B H 0.5806 0.9136 0.1191 0.040 Uiso 1 1 calc R
H7C H 0.5117 0.9921 0.1837 0.040 Uiso 1 1 calc R
C6 C 0.2224(2) 0.8911(2) 0.09981(13) 0.0230(4) Uani 1 1 d .
H6A H 0.2093 0.9754 0.0583 0.034 Uiso 1 1 calc R
H6B H 0.2242 0.9335 0.1555 0.034 Uiso 1 1 calc R
H6C H 0.1495 0.8167 0.0814 0.034 Uiso 1 1 calc R
C3 C 0.1267(2) 0.3205(2) 0.03793(12) 0.0217(4) Uani 1 1 d .
C2 C 0.2456(2) 0.3922(2) 0.07643(12) 0.0185(4) Uani 1 1 d .
C1 C 0.26083(18) 0.4977(2) 0.14271(11) 0.0151(3) Uani 1 1 d .
C5 C 0.14311(19) 0.5183(2) 0.16305(11) 0.0172(3) Uani 1 1 d .
C4 C 0.0282(2) 0.4424(2) 0.12077(12) 0.0214(4) Uani 1 1 d .
F3 F 0.11853(14) 0.22111(15) -0.02639(8) 0.0314(3) Uani 1 1 d .
F2 F 0.34848(13) 0.35763(16) 0.04572(8) 0.0279(3) Uani 1 1 d .
F5 F 0.13547(12) 0.61644(14) 0.22579(7) 0.0236(3) Uani 1 1 d .
F4 F -0.08344(12) 0.46925(17) 0.14268(8) 0.0322(3) Uani 1 1 d .
N1 N 0.01707(17) 0.3435(2) 0.05871(10) 0.0223(3) Uani 1 1 d .
P1 P 0.37762(5) 0.79478(6) 0.10773(3) 0.01612(10) Uani 1 1 d .
Rh1 Rh 0.436908(14) 0.602180(16) 0.200839(8) 0.01347(4) Uani 1 1 d .
H1 H 0.362(3) 0.700(4) 0.2495(19) 0.061(10) Uiso 1 1 d .

loop_
_atom_site_aniso_label
_atom_site_aniso_U_11
_atom_site_aniso_U_22
_atom_site_aniso_U_33
_atom_site_aniso_U_23
_atom_site_aniso_U_13
_atom_site_aniso_U_12
C13 0.0179(10) 0.0237(11) 0.0286(10) 0.0079(8) -0.0002(8) 0.0016(8)
C12 0.0232(11) 0.0298(12) 0.0299(10) -0.0068(9) 0.0002(8) 0.0135(9)
C11 0.0163(10) 0.0530(15) 0.0373(12) 0.0172(11) 0.0128(9) 0.0134(11)
C10 0.0123(9) 0.0227(11) 0.0542(14) 0.0044(10) -0.0029(9) -0.0037(8)
C9 0.0189(10) 0.0341(12) 0.0210(9) -0.0040(8) -0.0041(7) 0.0063(9)
C8 0.0250(10) 0.0312(11) 0.0182(8) 0.0029(8) 0.0077(7) 0.0016(9)
C7 0.0244(11) 0.0237(10) 0.0302(10) 0.0052(8) 0.0064(8) -0.0086(9)
C6 0.0195(10) 0.0197(10) 0.0279(9) 0.0025(8) 0.0041(8) 0.0031(8)
C3 0.0254(10) 0.0154(9) 0.0199(8) 0.0003(7) -0.0003(7) -0.0014(8)
C2 0.0170(9) 0.0162(9) 0.0221(8) 0.0021(7) 0.0054(7) 0.0012(7)
C1 0.0122(8) 0.0146(8) 0.0172(7) 0.0028(6) 0.0024(6) -0.0003(7)
C5 0.0158(8) 0.0168(9) 0.0186(8) 0.0033(7) 0.0046(6) -0.0001(7)
C4 0.0143(9) 0.0253(10) 0.0238(9) 0.0083(8) 0.0043(7) -0.0012(8)
F3 0.0363(8) 0.0256(7) 0.0261(6) -0.0089(5) -0.0008(5) -0.0041(6)
F2 0.0215(6) 0.0338(7) 0.0297(6) -0.0117(5) 0.0095(5) 0.0012(6)
F5 0.0189(6) 0.0291(7) 0.0253(6) -0.0036(5) 0.0102(5) 0.0018(5)
F4 0.0139(6) 0.0475(8) 0.0360(7) 0.0044(6) 0.0085(5) -0.0028(6)
N1 0.0177(8) 0.0215(8) 0.0228(8) 0.0068(7) -0.0020(6) -0.0056(7)
P1 0.0142(2) 0.0166(2) 0.0173(2) 0.00201(17) 0.00426(16) -0.00200(18)
Rh1 0.01080(7) 0.01421(8) 0.01506(7) 0.00026(5) 0.00320(5) -0.00060(5)

loop_
_atom_type_symbol
_atom_type_description
_atom_type_scat_dispersion_real
_atom_type_scat_dispersion_imag
_atom_type_scat_source
C C 0.0033 0.0016 'International Tables Vol C Tables 4.2.6.8 and 6.1.1.4'
H H 0.0000 0.0000 'International Tables Vol C Tables 4.2.6.8 and 6.1.1.4'
F F 0.0171 0.0103 'International Tables Vol C Tables 4.2.6.8 and 6.1.1.4'
N N 0.0061 0.0033 'International Tables Vol C Tables 4.2.6.8 and 6.1.1.4'
P P 0.1023 0.0942 'International Tables Vol C Tables 4.2.6.8 and 6.1.1.4'
Rh Rh -1.1178 0.9187 'International Tables Vol C Tables 4.2.6.8 and 6.1.1.4'

loop_
_exptl_crystal_face_index_h
_exptl_crystal_face_index_k
_exptl_crystal_face_index_l
_exptl_crystal_face_perp_dist
_exptl_oxdiff_crystal_face_indexfrac_h
_exptl_oxdiff_crystal_face_indexfrac_k
_exptl_oxdiff_crystal_face_indexfrac_l
_exptl_oxdiff_crystal_face_x
_exptl_oxdiff_crystal_face_y
_exptl_oxdiff_crystal_face_z
1 -2 1 0.1000 1.0000 -2.0000 1.0000 -0.0034 0.0087 0.1888
-1 0 -1 0.1138 -1.0000 0.0000 -1.0000 -0.0709 0.0365 -0.0495
1 2 2 0.1210 1.0000 2.0000 2.0000 0.1843 -0.0656 -0.0742
-2 1 3 0.0499 -2.0000 1.0000 3.0000 0.0911 0.1313 -0.0908
1 0 -2 0.0475 1.0000 -0.0000 -2.0000 -0.0465 -0.0850 0.0028
-1 0 1 0.0503 -1.0000 0.0000 1.0000 0.0074 0.0689 -0.0184
1 0 -1 0.0534 1.0000 -0.0000 -1.0000 -0.0074 -0.0689 0.0184
-1 0 0 0.0844 -1.0000 0.0000 -0.0000 -0.0318 0.0527 -0.0340
0 -1 -5 0.1181 0.0000 -1.0000 -5.0000 -0.2328 -0.0582 -0.0082
3 1 -2 0.0649 3.0000 1.0000 -2.0000 0.0541 -0.2130 0.0011
-3 0 4 0.0510 -3.0000 0.0000 4.0000 0.0613 0.2227 -0.0396
-1 2 -1 0.1459 -1.0000 2.0000 -1.0000 0.0034 -0.0087 -0.1888
-3 0 2 0.0566 -3.0000 0.0000 2.0000 -0.0170 0.1904 -0.0707

loop_
_geom_angle_atom_site_label_1
_geom_angle_atom_site_label_2
_geom_angle_atom_site_label_3
_geom_angle
C12 C13 H13 125.9
C12 C13 Rh1 72.82(12)
C9 C13 H13 125.9
C9 C13 C12 108.0(2)
C9 C13 Rh1 71.35(12)
Rh1 C13 H13 125.9
C13 C12 H12 125.7
C13 C12 Rh1 70.52(12)
C11 C12 C13 108.5(2)
C11 C12 H12 125.7
C11 C12 Rh1 71.93(13)
Rh1 C12 H12 125.7
C12 C11 H11 126.1
C12 C11 C10 107.7(2)
C12 C11 Rh1 72.56(13)
C10 C11 H11 126.1
C10 C11 Rh1 69.23(12)
Rh1 C11 H11 126.1
C11 C10 H10 125.9
C11 C10 Rh1 73.54(13)
C9 C10 C11 107.8(2)
C9 C10 H10 125.9
C9 C10 Rh1 72.38(12)
Rh1 C10 H10 125.9
C13 C9 C10 108.0(2)
C13 C9 H9 126.0
C13 C9 Rh1 72.28(12)
C10 C9 H9 126.0
C10 C9 Rh1 70.64(12)
Rh1 C9 H9 126.0
H8A C8 H8B 109.5
H8A C8 H8C 109.5
H8B C8 H8C 109.5
P1 C8 H8A 109.5
P1 C8 H8B 109.5
P1 C8 H8C 109.5
H7A C7 H7B 109.5
H7A C7 H7C 109.5
H7B C7 H7C 109.5
P1 C7 H7A 109.5
P1 C7 H7B 109.5
P1 C7 H7C 109.5
H6A C6 H6B 109.5
H6A C6 H6C 109.5
H6B C6 H6C 109.5
P1 C6 H6A 109.5
P1 C6 H6B 109.5
P1 C6 H6C 109.5
F3 C3 C2 119.38(19)
N1 C3 C2 124.47(19)
N1 C3 F3 116.14(18)
C3 C2 C1 122.47(18)
F2 C2 C3 116.75(17)
F2 C2 C1 120.77(17)
C2 C1 Rh1 122.64(14)
C5 C1 C2 111.33(17)
C5 C1 Rh1 126.02(14)
C4 C5 C1 122.42(18)
F5 C5 C1 121.23(17)
F5 C5 C4 116.35(17)
F4 C4 C5 119.56(19)
N1 C4 C5 124.78(19)
N1 C4 F4 115.65(18)
C4 N1 C3 114.52(17)
C8 P1 C7 103.31(10)
C8 P1 Rh1 114.11(7)
C7 P1 Rh1 113.80(7)
C6 P1 C8 102.71(10)
C6 P1 C7 103.72(10)
C6 P1 Rh1 117.51(7)
C13 Rh1 C12 36.67(8)
C13 Rh1 C11 60.64(8)
C13 Rh1 H1 111.4(12)
C12 Rh1 H1 147.8(12)
C11 Rh1 C12 35.50(9)
C11 Rh1 H1 142.2(12)
C10 Rh1 C13 61.26(8)
C10 Rh1 C12 60.88(9)
C10 Rh1 C11 37.23(10)
C10 Rh1 C9 36.98(9)
C10 Rh1 P1 104.64(6)
C10 Rh1 H1 105.2(12)
C9 Rh1 C13 36.37(8)
C9 Rh1 C12 60.81(8)
C9 Rh1 C11 61.29(8)
C9 Rh1 H1 90.3(12)
C1 Rh1 C13 103.57(7)
C1 Rh1 C12 102.44(8)
C1 Rh1 C11 130.18(9)
C1 Rh1 C10 162.92(8)
C1 Rh1 C9 133.79(8)
C1 Rh1 P1 88.45(5)
C1 Rh1 H1 87.3(12)
P1 Rh1 C13 162.12(6)
P1 Rh1 C12 128.29(6)
P1 Rh1 C11 101.49(6)
P1 Rh1 C9 136.78(7)
P1 Rh1 H1 82.0(12)

loop_
_geom_bond_atom_site_label_1
_geom_bond_atom_site_label_2
_geom_bond_distance
C13 H13 1.0000
C13 C12 1.423(3)
C13 C9 1.399(3)
C13 Rh1 2.247(2)
C12 H12 1.0000
C12 C11 1.386(4)
C12 Rh1 2.277(2)
C11 H11 1.0000
C11 C10 1.431(4)
C11 Rh1 2.269(2)
C10 H10 1.0000
C10 C9 1.410(3)
C10 Rh1 2.212(2)
C9 H9 1.0000
C9 Rh1 2.235(2)
C8 H8A 0.9800
C8 H8B 0.9800
C8 H8C 0.9800
C8 P1 1.8144(19)
C7 H7A 0.9800
C7 H7B 0.9800
C7 H7C 0.9800
C7 P1 1.815(2)
C6 H6A 0.9800
C6 H6B 0.9800
C6 H6C 0.9800
C6 P1 1.808(2)
C3 C2 1.377(3)
C3 F3 1.345(2)
C3 N1 1.313(3)
C2 C1 1.393(3)
C2 F2 1.357(2)
C1 C5 1.388(2)
C1 Rh1 2.0363(18)
C5 C4 1.376(3)
C5 F5 1.355(2)
C4 F4 1.347(2)
C4 N1 1.310(3)
P1 Rh1 2.2237(5)
Rh1 H1 1.53(3)

loop_
_geom_torsion_atom_site_label_1
_geom_torsion_atom_site_label_2
_geom_torsion_atom_site_label_3
_geom_torsion_atom_site_label_4
_geom_torsion
C13 C12 C11 C10 -0.7(2)
C13 C12 C11 Rh1 -61.39(15)
C13 C12 Rh1 C11 118.0(2)
C13 C12 Rh1 C10 80.02(14)
C13 C12 Rh1 C9 37.43(13)
C13 C12 Rh1 C1 -96.08(13)
C13 C12 Rh1 P1 165.93(10)
C13 C9 Rh1 C12 -37.74(13)
C13 C9 Rh1 C11 -78.52(15)
C13 C9 Rh1 C10 -117.1(2)
C13 C9 Rh1 C1 41.08(17)
C13 C9 Rh1 P1 -153.97(11)
C12 C13 C9 C10 2.0(2)
C12 C13 C9 Rh1 64.03(15)
C12 C13 Rh1 C11 -36.05(14)
C12 C13 Rh1 C10 -78.88(15)
C12 C13 Rh1 C9 -116.52(19)
C12 C13 Rh1 C1 92.69(14)
C12 C13 Rh1 P1 -38.4(3)
C12 C11 C10 C9 2.0(2)
C12 C11 C10 Rh1 -62.79(16)
C12 C11 Rh1 C13 37.24(13)
C12 C11 Rh1 C10 117.4(2)
C12 C11 Rh1 C9 79.06(15)
C12 C11 Rh1 C1 -45.70(17)
C12 C11 Rh1 P1 -143.50(12)
C11 C12 Rh1 C13 -118.0(2)
C11 C12 Rh1 C10 -37.95(14)
C11 C12 Rh1 C9 -80.54(15)
C11 C12 Rh1 C1 145.95(14)
C11 C12 Rh1 P1 47.96(16)
C11 C10 C9 C13 -2.5(2)
C11 C10 C9 Rh1 -65.54(15)
C11 C10 Rh1 C13 78.31(15)
C11 C10 Rh1 C12 36.19(14)
C11 C10 Rh1 C9 115.3(2)
C11 C10 Rh1 C1 49.3(3)
C11 C10 Rh1 P1 -89.80(14)
C10 C11 Rh1 C13 -80.13(15)
C10 C11 Rh1 C12 -117.4(2)
C10 C11 Rh1 C9 -38.31(14)
C10 C11 Rh1 C1 -163.07(13)
C10 C11 Rh1 P1 99.13(13)
C10 C9 Rh1 C13 117.1(2)
C10 C9 Rh1 C12 79.35(15)
C10 C9 Rh1 C11 38.57(15)
C10 C9 Rh1 C1 158.17(14)
C10 C9 Rh1 P1 -36.88(17)
C9 C13 C12 C11 -0.8(2)
C9 C13 C12 Rh1 -63.08(15)
C9 C13 Rh1 C12 116.52(19)
C9 C13 Rh1 C11 80.47(15)
C9 C13 Rh1 C10 37.65(14)
C9 C13 Rh1 C1 -150.79(13)
C9 C13 Rh1 P1 78.1(2)
C9 C10 Rh1 C13 -37.02(13)
C9 C10 Rh1 C12 -79.15(15)
C9 C10 Rh1 C11 -115.3(2)
C9 C10 Rh1 C1 -66.1(3)
C9 C10 Rh1 P1 154.86(12)
C8 P1 Rh1 C13 68.2(2)
C8 P1 Rh1 C12 39.95(11)
C8 P1 Rh1 C11 66.06(11)
C8 P1 Rh1 C10 104.18(11)
C8 P1 Rh1 C9 126.09(11)
C8 P1 Rh1 C1 -64.72(10)
C7 P1 Rh1 C13 -50.1(2)
C7 P1 Rh1 C12 -78.28(12)
C7 P1 Rh1 C11 -52.17(11)
C7 P1 Rh1 C10 -14.05(11)
C7 P1 Rh1 C9 7.86(12)
C7 P1 Rh1 C1 177.05(10)
C6 P1 Rh1 C13 -171.5(2)
C6 P1 Rh1 C12 160.26(11)
C6 P1 Rh1 C11 -173.63(11)
C6 P1 Rh1 C10 -135.51(11)
C6 P1 Rh1 C9 -113.60(11)
C6 P1 Rh1 C1 55.59(10)
C3 C2 C1 C5 0.0(3)
C3 C2 C1 Rh1 179.25(14)
C2 C3 N1 C4 -0.1(3)
C2 C1 C5 C4 -0.5(3)
C2 C1 C5 F5 -179.86(16)
C2 C1 Rh1 C13 -75.23(16)
C2 C1 Rh1 C12 -37.58(17)
C2 C1 Rh1 C11 -12.4(2)
C2 C1 Rh1 C10 -49.2(4)
C2 C1 Rh1 C9 -98.86(17)
C2 C1 Rh1 P1 91.38(15)
C1 C5 C4 F4 -178.98(17)
C1 C5 C4 N1 0.7(3)
C5 C1 Rh1 C13 103.88(17)
C5 C1 Rh1 C12 141.53(16)
C5 C1 Rh1 C11 166.72(15)
C5 C1 Rh1 C10 129.9(3)
C5 C1 Rh1 C9 80.24(19)
C5 C1 Rh1 P1 -89.51(16)
C5 C4 N1 C3 -0.4(3)
F3 C3 C2 C1 179.28(17)
F3 C3 C2 F2 0.4(3)
F3 C3 N1 C4 -179.13(17)
F2 C2 C1 C5 178.83(16)
F2 C2 C1 Rh1 -1.9(2)
F5 C5 C4 F4 0.4(3)
F5 C5 C4 N1 -179.88(18)
F4 C4 N1 C3 179.32(17)
N1 C3 C2 C1 0.3(3)
N1 C3 C2 F2 -178.57(18)
Rh1 C13 C12 C11 62.28(16)
Rh1 C13 C9 C10 -62.00(15)
Rh1 C12 C11 C10 60.64(15)
Rh1 C11 C10 C9 64.78(15)
Rh1 C10 C9 C13 63.07(15)
Rh1 C1 C5 C4 -179.66(14)
Rh1 C1 C5 F5 0.9(3)
